data_7156558
loop_
_publ_author_name
'Qi, Changxing'
'Qiao, Yuben'
'Gao, Weixi'
'Liu, Mengting'
'Zhou, Qun'
'Chen, Chunmei'
'Lai, Yongji'
'Xue, Yongbo'
'Zhang, Jinwen'
'Li, Dongyan'
'Wang, Jianping'
'Zhu, Hucheng'
'Hu, Zhengxi'
'Zhou, Yuan'
'Zhang, Yonghui'

_publ_section_title
;
 New 3,5-dimethylorsellinic acid-based meroterpenoids with BACE1 and AchE
 inhibitory activities from Aspergillus terreus.
;
_journal_issue 46
_journal_name_full 'Organic &amp; biomolecular chemistry'
_journal_page_first 9046
_journal_page_last 9052
_journal_paper_doi 10.1039/c8ob02741b
_journal_volume 16
_journal_year 2018
_chemical_absolute_configuration ad
_chemical_formula_moiety 'C26 H34 O9'
_chemical_formula_sum 'C26 H34 O9'
_chemical_formula_weight 490.53
_space_group_crystal_system monoclinic
_space_group_IT_number 4
_space_group_name_Hall 'P 2yb'
_space_group_name_H-M_alt 'P 1 21 1'
_symmetry_space_group_name_Hall 'P 2yb'
_symmetry_space_group_name_H-M 'P 1 21 1'
_atom_sites_solution_hydrogens geom
_atom_sites_solution_primary direct
_atom_sites_solution_secondary difmap
_audit_creation_method SHELXL-2014/7
_audit_update_record
;
2017-07-21 deposited with the CCDC.
2018-11-06 downloaded from the CCDC.
;
_cell_angle_alpha 90
_cell_angle_beta 90.4660(10)
_cell_angle_gamma 90
_cell_formula_units_Z 2
_cell_length_a 7.3751(3)
_cell_length_b 15.7593(7)
_cell_length_c 10.1577(4)
_cell_measurement_reflns_used 9916
_cell_measurement_temperature 100(2)
_cell_measurement_theta_max 70.30
_cell_measurement_theta_min 5.18
_cell_volume 1180.55(8)
_computing_cell_refinement 'Bruker SAINT'
_computing_data_collection 'Bruker APEX2'
_computing_data_reduction 'Bruker SAINT'
_computing_molecular_graphics 'Bruker SHELXTL'
_computing_publication_material 'Bruker SHELXTL'
_computing_structure_refinement 'SHELXL-2014 (Sheldrick 2014)'
_computing_structure_solution 'SHELXS-97 (Sheldrick 2008)'
_diffrn_ambient_temperature 100(2)
_diffrn_measured_fraction_theta_full 0.996
_diffrn_measured_fraction_theta_max 0.975
_diffrn_measurement_device_type 'Bruker APEX-II CCD'
_diffrn_measurement_method '\f and \w scans'
_diffrn_radiation_type CuK\a
_diffrn_radiation_wavelength 1.54178
_diffrn_reflns_av_R_equivalents 0.0271
_diffrn_reflns_av_unetI/netI 0.0266
_diffrn_reflns_Laue_measured_fraction_full 0.996
_diffrn_reflns_Laue_measured_fraction_max 0.975
_diffrn_reflns_limit_h_max 8
_diffrn_reflns_limit_h_min -8
_diffrn_reflns_limit_k_max 19
_diffrn_reflns_limit_k_min -19
_diffrn_reflns_limit_l_max 12
_diffrn_reflns_limit_l_min -11
_diffrn_reflns_number 13065
_diffrn_reflns_point_group_measured_fraction_full 0.960
_diffrn_reflns_point_group_measured_fraction_max 0.929
_diffrn_reflns_theta_full 67.679
_diffrn_reflns_theta_max 70.362
_diffrn_reflns_theta_min 5.180
_diffrn_source 'fine-focus sealed tube'
_exptl_absorpt_coefficient_mu 0.863
_exptl_absorpt_correction_type multi-scan
_exptl_absorpt_process_details sadabs
_exptl_crystal_colour colourless
_exptl_crystal_density_diffrn 1.380
_exptl_crystal_description block
_exptl_crystal_F_000 524
_exptl_crystal_size_max 0.300
_exptl_crystal_size_mid 0.260
_exptl_crystal_size_min 0.200
_exptl_transmission_factor_max 0.7534
_exptl_transmission_factor_min 0.6628
_refine_diff_density_max 0.275
_refine_diff_density_min -0.273
_refine_diff_density_rms 0.059
_refine_ls_abs_structure_details
;
 Flack x determined using 1887 quotients [(I+)-(I-)]/[(I+)+(I-)]
 (Parsons, Flack and Wagner, Acta Cryst. B69 (2013) 249-259).
;
_refine_ls_abs_structure_Flack 0.10(4)
_refine_ls_extinction_method none
_refine_ls_goodness_of_fit_ref 3.155
_refine_ls_hydrogen_treatment constr
_refine_ls_matrix_type full
_refine_ls_number_parameters 325
_refine_ls_number_reflns 4201
_refine_ls_number_restraints 1
_refine_ls_restrained_S_all 3.154
_refine_ls_R_factor_all 0.0340
_refine_ls_R_factor_gt 0.0339
_refine_ls_shift/su_max 0.078
_refine_ls_shift/su_mean 0.002
_refine_ls_structure_factor_coef Fsqd
_refine_ls_weighting_details 'w=1/[\s^2^(Fo^2^)] where P=(Fo^2^+2Fc^2^)/3'
_refine_ls_weighting_scheme calc
_refine_ls_wR_factor_gt 0.0825
_refine_ls_wR_factor_ref 0.0825
_reflns_Friedel_coverage 0.834
_reflns_Friedel_fraction_full 0.920
_reflns_Friedel_fraction_max 0.879
_reflns_number_gt 4195
_reflns_number_total 4201
_reflns_threshold_expression 'I > 2\s(I)'
_cod_data_source_file c8ob02741b2.cif
_cod_data_source_block cu_zyh_qcx711_0m
_cod_depositor_comments 'Adding full bibliography for 7156557--7156559.cif.'
_cod_database_code 7156558
_shelx_shelxl_version_number 2014/7
_shelx_space_group_comment
;
The symmetry employed for this shelxl refinement is uniquely defined
by the following loop, which should always be used as a source of
symmetry information in preference to the above space-group names.
They are only intended as comments.
;
_shelx_estimated_absorpt_t_min 0.782
_shelx_estimated_absorpt_t_max 0.846

loop_
_space_group_symop_operation_xyz
'x, y, z'
'-x, y+1/2, -z'

loop_
_atom_site_label
_atom_site_type_symbol
_atom_site_fract_x
_atom_site_fract_y
_atom_site_fract_z
_atom_site_U_iso_or_equiv
_atom_site_adp_type
_atom_site_occupancy
_atom_site_site_symmetry_order
_atom_site_calc_flag
_atom_site_refinement_flags_posn
_atom_site_refinement_flags_adp
O26 O 0.38930(19) 0.26679(11) 0.46617(16) 0.0195(3) Uani 1 1 d . .
O18 O 0.5106(2) 0.33813(11) 0.63684(17) 0.0245(4) Uani 1 1 d . .
O17 O 0.3606(2) 0.13558(11) 0.63271(18) 0.0233(4) Uani 1 1 d . .
H17 H 0.3759 0.0908 0.5895 0.035 Uiso 1 1 calc R U
O16 O 0.6080(2) 0.06822(12) 0.50024(17) 0.0223(4) Uani 1 1 d . .
O3 O 0.5409(2) -0.18637(12) -0.04182(19) 0.0282(4) Uani 1 1 d . .
O6 O 1.1760(2) -0.10417(12) 0.16433(17) 0.0221(4) Uani 1 1 d . .
O7' O 0.9889(2) -0.04201(11) 0.43747(15) 0.0180(3) Uani 1 1 d . .
O15 O 0.9165(2) 0.00790(11) 0.63657(17) 0.0239(4) Uani 1 1 d . .
O7 O 1.26655(19) -0.00305(12) 0.35679(17) 0.0213(4) Uani 1 1 d . .
H7 H 1.3137 -0.0509 0.3448 0.032 Uiso 1 1 calc R U
C20 C 0.9484(3) -0.12649(16) -0.0818(2) 0.0199(5) Uani 1 1 d . .
H20A H 1.0760 -0.1278 -0.0541 0.030 Uiso 1 1 calc R U
H20B H 0.9233 -0.0732 -0.1282 0.030 Uiso 1 1 calc R U
H20C H 0.9236 -0.1744 -0.1407 0.030 Uiso 1 1 calc R U
C4 C 0.8257(3) -0.13292(14) 0.0408(2) 0.0161(5) Uani 1 1 d . .
C5 C 0.8582(3) -0.06428(14) 0.1483(2) 0.0137(4) Uani 1 1 d . .
H5 H 0.7783 -0.0813 0.2229 0.016 Uiso 1 1 calc R U
C10 C 0.8021(3) 0.02928(14) 0.1156(2) 0.0141(4) Uani 1 1 d . .
C9 C 0.8148(3) 0.07854(15) 0.2474(2) 0.0140(4) Uani 1 1 d . .
H9 H 0.7406 0.0448 0.3105 0.017 Uiso 1 1 calc R U
C11 C 0.7275(3) 0.16740(15) 0.2461(2) 0.0163(4) Uani 1 1 d . .
H11A H 0.7596 0.1963 0.1629 0.020 Uiso 1 1 calc R U
H11B H 0.5940 0.1610 0.2476 0.020 Uiso 1 1 calc R U
C12 C 0.7860(3) 0.22277(14) 0.3609(2) 0.0146(4) Uani 1 1 d . .
C13 C 0.8358(3) 0.17714(14) 0.4903(2) 0.0148(4) Uani 1 1 d . .
C16 C 0.6572(3) 0.13713(15) 0.5382(2) 0.0148(4) Uani 1 1 d . .
C17 C 0.5231(3) 0.18371(15) 0.6330(2) 0.0172(5) Uani 1 1 d . .
C18 C 0.4757(3) 0.27268(15) 0.5809(2) 0.0158(4) Uani 1 1 d . .
C26 C 0.3444(3) 0.34597(17) 0.4015(3) 0.0265(5) Uani 1 1 d . .
H26A H 0.4292 0.3902 0.4304 0.040 Uiso 1 1 calc R U
H26B H 0.2205 0.3626 0.4243 0.040 Uiso 1 1 calc R U
H26C H 0.3530 0.3388 0.3059 0.040 Uiso 1 1 calc R U
C3 C 0.6298(3) -0.12456(16) -0.0126(2) 0.0192(5) Uani 1 1 d . .
C2 C 0.5601(3) -0.03605(16) -0.0381(2) 0.0214(5) Uani 1 1 d . .
H2A H 0.4274 -0.0387 -0.0527 0.026 Uiso 1 1 calc R U
H2B H 0.6156 -0.0143 -0.1198 0.026 Uiso 1 1 calc R U
C1 C 0.5998(3) 0.02659(16) 0.0739(2) 0.0178(5) Uani 1 1 d . .
H1A H 0.5261 0.0108 0.1511 0.021 Uiso 1 1 calc R U
H1B H 0.5619 0.0841 0.0457 0.021 Uiso 1 1 calc R U
C19 C 0.8516(3) -0.22106(14) 0.1013(2) 0.0195(5) Uani 1 1 d . .
H19A H 0.7831 -0.2249 0.1833 0.029 Uiso 1 1 calc R U
H19B H 0.9806 -0.2305 0.1199 0.029 Uiso 1 1 calc R U
H19C H 0.8076 -0.2642 0.0393 0.029 Uiso 1 1 calc R U
C6 C 1.0492(3) -0.06468(14) 0.2060(2) 0.0144(4) Uani 1 1 d . .
C7 C 1.0836(3) -0.00671(15) 0.3259(2) 0.0160(4) Uani 1 1 d . .
C15 C 0.9541(3) 0.02225(16) 0.5245(2) 0.0187(5) Uani 1 1 d . .
C14 C 0.9794(3) 0.10697(15) 0.4575(2) 0.0153(4) Uani 1 1 d . .
H14 H 1.0988 0.1293 0.4894 0.018 Uiso 1 1 calc R U
C8 C 1.0063(3) 0.08352(14) 0.3116(2) 0.0144(4) Uani 1 1 d . .
C21 C 1.1426(3) 0.14291(15) 0.2441(2) 0.0187(5) Uani 1 1 d . .
H21A H 1.2427 0.1555 0.3050 0.028 Uiso 1 1 calc R U
H21B H 1.0816 0.1958 0.2191 0.028 Uiso 1 1 calc R U
H21C H 1.1902 0.1152 0.1652 0.028 Uiso 1 1 calc R U
C22 C 0.9156(3) 0.06886(16) 0.0048(2) 0.0172(4) Uani 1 1 d . .
H22A H 0.8684 0.0499 -0.0807 0.026 Uiso 1 1 calc R U
H22B H 1.0423 0.0510 0.0146 0.026 Uiso 1 1 calc R U
H22C H 0.9082 0.1309 0.0101 0.026 Uiso 1 1 calc R U
C23 C 0.7941(3) 0.30666(16) 0.3493(2) 0.0194(5) Uani 1 1 d . .
H23A H 0.7629 0.3329 0.2680 0.023 Uiso 1 1 calc R U
H23B H 0.8310 0.3404 0.4223 0.023 Uiso 1 1 calc R U
C24 C 0.9214(3) 0.23621(16) 0.5926(2) 0.0183(4) Uani 1 1 d . .
H24A H 1.0286 0.2635 0.5551 0.027 Uiso 1 1 calc R U
H24B H 0.9572 0.2033 0.6704 0.027 Uiso 1 1 calc R U
H24C H 0.8333 0.2797 0.6179 0.027 Uiso 1 1 calc R U
C25 C 0.5978(3) 0.18676(18) 0.7741(2) 0.0232(5) Uani 1 1 d . .
H25A H 0.4975 0.1946 0.8356 0.035 Uiso 1 1 calc R U
H25B H 0.6830 0.2342 0.7827 0.035 Uiso 1 1 calc R U
H25C H 0.6605 0.1334 0.7942 0.035 Uiso 1 1 calc R U

loop_
_atom_site_aniso_label
_atom_site_aniso_U_11
_atom_site_aniso_U_22
_atom_site_aniso_U_33
_atom_site_aniso_U_23
_atom_site_aniso_U_13
_atom_site_aniso_U_12
O26 0.0212(7) 0.0184(8) 0.0189(8) 0.0023(7) -0.0068(6) 0.0016(6)
O18 0.0302(9) 0.0207(9) 0.0225(9) -0.0024(7) -0.0064(7) -0.0003(7)
O17 0.0133(7) 0.0219(9) 0.0347(10) 0.0054(8) 0.0010(6) -0.0016(6)
O16 0.0214(7) 0.0224(9) 0.0231(9) -0.0026(7) 0.0003(6) -0.0052(7)
O3 0.0308(9) 0.0237(10) 0.0299(10) -0.0019(8) -0.0082(7) -0.0077(8)
O6 0.0200(7) 0.0249(9) 0.0214(8) -0.0030(7) -0.0019(6) 0.0079(7)
O7' 0.0213(7) 0.0155(8) 0.0171(8) 0.0013(7) -0.0028(6) 0.0016(6)
O15 0.0323(8) 0.0243(9) 0.0152(8) 0.0024(7) -0.0035(6) -0.0021(7)
O7 0.0139(7) 0.0206(9) 0.0293(9) -0.0047(7) -0.0077(6) 0.0050(6)
C20 0.0259(10) 0.0197(12) 0.0139(11) -0.0019(9) -0.0008(8) -0.0014(9)
C4 0.0209(10) 0.0137(11) 0.0137(11) -0.0011(9) -0.0008(8) -0.0001(9)
C5 0.0163(10) 0.0130(11) 0.0118(10) -0.0009(8) -0.0004(7) 0.0002(8)
C10 0.0151(9) 0.0130(10) 0.0141(10) 0.0012(9) -0.0026(7) 0.0011(8)
C9 0.0125(9) 0.0136(10) 0.0160(11) 0.0017(9) -0.0023(7) 0.0016(8)
C11 0.0177(10) 0.0156(11) 0.0155(10) -0.0006(9) -0.0036(7) 0.0024(8)
C12 0.0112(9) 0.0146(11) 0.0180(11) -0.0009(9) 0.0017(8) 0.0009(8)
C13 0.0153(10) 0.0133(10) 0.0158(10) -0.0014(9) -0.0017(7) -0.0007(9)
C16 0.0137(9) 0.0159(11) 0.0147(10) 0.0040(9) -0.0063(7) 0.0009(8)
C17 0.0116(10) 0.0202(12) 0.0198(11) 0.0033(9) 0.0002(8) 0.0005(9)
C18 0.0111(8) 0.0199(12) 0.0164(10) 0.0002(9) -0.0003(7) 0.0004(8)
C26 0.0280(12) 0.0252(13) 0.0262(13) 0.0105(11) -0.0061(9) 0.0038(10)
C3 0.0230(10) 0.0219(12) 0.0128(11) -0.0025(9) -0.0012(8) -0.0046(10)
C2 0.0212(10) 0.0235(13) 0.0192(11) -0.0019(10) -0.0094(8) -0.0009(9)
C1 0.0173(9) 0.0192(11) 0.0170(11) -0.0011(10) -0.0049(8) 0.0024(9)
C19 0.0282(10) 0.0135(12) 0.0167(10) -0.0007(9) -0.0016(8) -0.0012(9)
C6 0.0172(10) 0.0111(10) 0.0148(10) 0.0029(8) 0.0011(8) 0.0004(8)
C7 0.0136(9) 0.0169(11) 0.0175(11) 0.0003(9) -0.0036(8) 0.0024(8)
C15 0.0181(10) 0.0219(12) 0.0161(11) -0.0004(9) -0.0057(8) 0.0012(9)
C14 0.0137(9) 0.0151(11) 0.0171(11) -0.0018(9) -0.0049(7) 0.0000(8)
C8 0.0143(9) 0.0120(10) 0.0168(11) -0.0018(9) -0.0031(8) 0.0006(8)
C21 0.0169(10) 0.0168(11) 0.0223(11) -0.0019(9) -0.0003(8) -0.0005(9)
C22 0.0210(10) 0.0162(11) 0.0143(10) 0.0009(9) -0.0018(8) 0.0010(9)
C23 0.0220(11) 0.0150(12) 0.0214(12) -0.0003(9) 0.0038(9) 0.0002(8)
C24 0.0151(9) 0.0193(11) 0.0204(11) -0.0058(9) 0.0000(8) -0.0028(9)
C25 0.0207(11) 0.0316(14) 0.0172(11) 0.0056(10) -0.0001(8) 0.0060(10)

loop_
_atom_type_symbol
_atom_type_description
_atom_type_scat_dispersion_real
_atom_type_scat_dispersion_imag
_atom_type_scat_source
C C 0.0181 0.0091 'International Tables Vol C Tables 4.2.6.8 and 6.1.1.4'
H H 0.0000 0.0000 'International Tables Vol C Tables 4.2.6.8 and 6.1.1.4'
O O 0.0492 0.0322 'International Tables Vol C Tables 4.2.6.8 and 6.1.1.4'

loop_
_geom_angle_atom_site_label_1
_geom_angle_atom_site_label_2
_geom_angle_atom_site_label_3
_geom_angle
C18 O26 C26 116.41(19)
C17 O17 H17 109.5
C15 O7' C7 108.40(18)
C7 O7 H7 109.5
C4 C20 H20A 109.5
C4 C20 H20B 109.5
H20A C20 H20B 109.5
C4 C20 H20C 109.5
H20A C20 H20C 109.5
H20B C20 H20C 109.5
C19 C4 C3 109.38(18)
C19 C4 C20 108.06(18)
C3 C4 C20 105.22(17)
C19 C4 C5 109.40(18)
C3 C4 C5 109.04(17)
C20 C4 C5 115.57(18)
C6 C5 C4 113.90(17)
C6 C5 C10 109.13(17)
C4 C5 C10 117.85(17)
C6 C5 H5 104.9
C4 C5 H5 104.9
C10 C5 H5 104.9
C22 C10 C1 109.82(17)
C22 C10 C9 113.51(18)
C1 C10 C9 107.56(16)
C22 C10 C5 113.09(17)
C1 C10 C5 106.54(17)
C9 C10 C5 105.92(17)
C11 C9 C8 109.64(17)
C11 C9 C10 115.16(17)
C8 C9 C10 115.91(16)
C11 C9 H9 105.0
C8 C9 H9 105.0
C10 C9 H9 105.0
C12 C11 C9 113.56(17)
C12 C11 H11A 108.9
C9 C11 H11A 108.9
C12 C11 H11B 108.9
C9 C11 H11B 108.9
H11A C11 H11B 107.7
C23 C12 C11 121.1(2)
C23 C12 C13 122.0(2)
C11 C12 C13 116.88(19)
C24 C13 C12 112.96(19)
C24 C13 C16 112.53(17)
C12 C13 C16 105.19(16)
C24 C13 C14 107.35(17)
C12 C13 C14 107.75(17)
C16 C13 C14 111.01(18)
O16 C16 C13 121.45(19)
O16 C16 C17 115.33(18)
C13 C16 C17 123.15(18)
O17 C17 C25 108.44(18)
O17 C17 C18 107.28(16)
C25 C17 C18 111.9(2)
O17 C17 C16 106.58(19)
C25 C17 C16 111.43(17)
C18 C17 C16 110.98(17)
O18 C18 O26 125.0(2)
O18 C18 C17 124.84(19)
O26 C18 C17 110.17(19)
O26 C26 H26A 109.5
O26 C26 H26B 109.5
H26A C26 H26B 109.5
O26 C26 H26C 109.5
H26A C26 H26C 109.5
H26B C26 H26C 109.5
O3 C3 C2 121.3(2)
O3 C3 C4 121.4(2)
C2 C3 C4 117.09(19)
C3 C2 C1 113.96(18)
C3 C2 H2A 108.8
C1 C2 H2A 108.8
C3 C2 H2B 108.8
C1 C2 H2B 108.8
H2A C2 H2B 107.7
C2 C1 C10 113.48(18)
C2 C1 H1A 108.9
C10 C1 H1A 108.9
C2 C1 H1B 108.9
C10 C1 H1B 108.9
H1A C1 H1B 107.7
C4 C19 H19A 109.5
C4 C19 H19B 109.5
H19A C19 H19B 109.5
C4 C19 H19C 109.5
H19A C19 H19C 109.5
H19B C19 H19C 109.5
O6 C6 C5 125.9(2)
O6 C6 C7 117.46(18)
C5 C6 C7 116.61(17)
O7 C7 O7' 108.29(17)
O7 C7 C8 110.03(18)
O7' C7 C8 104.37(17)
O7 C7 C6 110.96(17)
O7' C7 C6 108.27(18)
C8 C7 C6 114.52(17)
O15 C15 O7' 121.4(2)
O15 C15 C14 128.8(2)
O7' C15 C14 109.73(18)
C15 C14 C8 103.81(18)
C15 C14 C13 116.18(18)
C8 C14 C13 117.73(17)
C15 C14 H14 106.1
C8 C14 H14 106.1
C13 C14 H14 106.1
C7 C8 C21 111.18(17)
C7 C8 C14 100.46(17)
C21 C8 C14 111.85(18)
C7 C8 C9 109.14(17)
C21 C8 C9 116.01(18)
C14 C8 C9 107.01(16)
C8 C21 H21A 109.5
C8 C21 H21B 109.5
H21A C21 H21B 109.5
C8 C21 H21C 109.5
H21A C21 H21C 109.5
H21B C21 H21C 109.5
C10 C22 H22A 109.5
C10 C22 H22B 109.5
H22A C22 H22B 109.5
C10 C22 H22C 109.5
H22A C22 H22C 109.5
H22B C22 H22C 109.5
C12 C23 H23A 120.0
C12 C23 H23B 120.0
H23A C23 H23B 120.0
C13 C24 H24A 109.5
C13 C24 H24B 109.5
H24A C24 H24B 109.5
C13 C24 H24C 109.5
H24A C24 H24C 109.5
H24B C24 H24C 109.5
C17 C25 H25A 109.5
C17 C25 H25B 109.5
H25A C25 H25B 109.5
C17 C25 H25C 109.5
H25A C25 H25C 109.5
H25B C25 H25C 109.5

loop_
_geom_bond_atom_site_label_1
_geom_bond_atom_site_label_2
_geom_bond_distance
O26 C18 1.327(3)
O26 C26 1.447(3)
O18 C18 1.204(3)
O17 C17 1.418(3)
O17 H17 0.8400
O16 C16 1.207(3)
O3 C3 1.210(3)
O6 C6 1.203(3)
O7' C15 1.370(3)
O7' C7 1.447(3)
O15 C15 1.195(3)
O7 C7 1.384(2)
O7 H7 0.8400
C20 C4 1.549(3)
C20 H20A 0.9800
C20 H20B 0.9800
C20 H20C 0.9800
C4 C19 1.530(3)
C4 C3 1.545(3)
C4 C5 1.554(3)
C5 C6 1.521(3)
C5 C10 1.566(3)
C5 H5 1.0000
C10 C22 1.540(3)
C10 C1 1.549(3)
C10 C9 1.550(3)
C9 C11 1.541(3)
C9 C8 1.553(2)
C9 H9 1.0000
C11 C12 1.517(3)
C11 H11A 0.9900
C11 H11B 0.9900
C12 C23 1.329(3)
C12 C13 1.540(3)
C13 C24 1.528(3)
C13 C16 1.543(3)
C13 C14 1.569(3)
C16 C17 1.568(3)
C17 C25 1.532(3)
C17 C18 1.538(3)
C26 H26A 0.9800
C26 H26B 0.9800
C26 H26C 0.9800
C3 C2 1.508(4)
C2 C1 1.532(3)
C2 H2A 0.9900
C2 H2B 0.9900
C1 H1A 0.9900
C1 H1B 0.9900
C19 H19A 0.9800
C19 H19B 0.9800
C19 H19C 0.9800
C6 C7 1.541(3)
C7 C8 1.538(3)
C15 C14 1.511(3)
C14 C8 1.541(3)
C14 H14 1.0000
C8 C21 1.539(3)
C21 H21A 0.9800
C21 H21B 0.9800
C21 H21C 0.9800
C22 H22A 0.9800
C22 H22B 0.9800
C22 H22C 0.9800
C23 H23A 0.9500
C23 H23B 0.9500
C24 H24A 0.9800
C24 H24B 0.9800
C24 H24C 0.9800
C25 H25A 0.9800
C25 H25B 0.9800
C25 H25C 0.9800

loop_
_geom_hbond_atom_site_label_D
_geom_hbond_atom_site_label_H
_geom_hbond_atom_site_label_A
_geom_hbond_distance_DH
_geom_hbond_distance_HA
_geom_hbond_distance_DA
_geom_hbond_angle_DHA
_geom_hbond_site_symmetry_A
C14 H14 O17 1.00 2.41 3.345(3) 155.4 1_655
C26 H26B O15 0.98 2.58 3.217(3) 123.0 2_656
C26 H26B O7' 0.98 2.58 3.450(3) 148.0 2_656
O7 H7 O18 0.84 2.18 2.995(2) 162.3 2_746
O17 H17 O16 0.84 1.98 2.511(2) 120.8 .
C14 H14 O17 1.00 2.41 3.345(3) 155.4 1_655
O7 H7 O18 0.84 2.18 2.995(2) 162.3 2_746
O17 H17 O16 0.84 1.98 2.511(2) 120.8 .
O17 H17 O16 0.84 1.98 2.511(2) 120.8 .
O7 H7 O18 0.84 2.18 2.995(2) 162.3 2_746
C26 H26B O15 0.98 2.58 3.217(3) 123.0 2_656
C14 H14 O17 1.00 2.41 3.345(3) 155.4 1_655
O17 H17 O16 0.84 1.98 2.511(2) 120.8 .
O7 H7 O18 0.84 2.18 2.995(2) 162.3 2_746
C26 H26B O7' 0.98 2.58 3.450(3) 148.0 2_656
C26 H26B O15 0.98 2.58 3.217(3) 123.0 2_656
C14 H14 O17 1.00 2.41 3.345(3) 155.4 1_655

loop_
_geom_torsion_atom_site_label_1
_geom_torsion_atom_site_label_2
_geom_torsion_atom_site_label_3
_geom_torsion_atom_site_label_4
_geom_torsion
C19 C4 C5 C6 62.0(2)
C3 C4 C5 C6 -178.44(18)
C20 C4 C5 C6 -60.2(2)
C19 C4 C5 C10 -168.25(17)
C3 C4 C5 C10 -48.7(2)
C20 C4 C5 C10 69.6(2)
C6 C5 C10 C22 66.1(2)
C4 C5 C10 C22 -65.8(2)
C6 C5 C10 C1 -173.16(17)
C4 C5 C10 C1 54.9(2)
C6 C5 C10 C9 -58.8(2)
C4 C5 C10 C9 169.24(16)
C22 C10 C9 C11 67.7(2)
C1 C10 C9 C11 -54.0(2)
C5 C10 C9 C11 -167.61(17)
C22 C10 C9 C8 -62.2(2)
C1 C10 C9 C8 176.14(18)
C5 C10 C9 C8 62.5(2)
C8 C9 C11 C12 -31.2(2)
C10 C9 C11 C12 -164.03(17)
C9 C11 C12 C23 149.9(2)
C9 C11 C12 C13 -29.8(2)
C23 C12 C13 C24 -9.0(3)
C11 C12 C13 C24 170.80(17)
C23 C12 C13 C16 114.1(2)
C11 C12 C13 C16 -66.1(2)
C23 C12 C13 C14 -127.4(2)
C11 C12 C13 C14 52.4(2)
C24 C13 C16 O16 -150.7(2)
C12 C13 C16 O16 85.9(2)
C14 C13 C16 O16 -30.4(3)
C24 C13 C16 C17 32.3(3)
C12 C13 C16 C17 -91.0(2)
C14 C13 C16 C17 152.68(18)
O16 C16 C17 O17 -9.0(3)
C13 C16 C17 O17 168.16(18)
O16 C16 C17 C25 109.1(2)
C13 C16 C17 C25 -73.7(3)
O16 C16 C17 C18 -125.5(2)
C13 C16 C17 C18 51.7(2)
C26 O26 C18 O18 3.8(3)
C26 O26 C18 C17 -176.82(17)
O17 C17 C18 O18 126.5(2)
C25 C17 C18 O18 7.7(3)
C16 C17 C18 O18 -117.4(2)
O17 C17 C18 O26 -52.8(2)
C25 C17 C18 O26 -171.62(17)
C16 C17 C18 O26 63.2(2)
C19 C4 C3 O3 -23.3(3)
C20 C4 C3 O3 92.6(3)
C5 C4 C3 O3 -142.8(2)
C19 C4 C3 C2 161.99(19)
C20 C4 C3 C2 -82.1(2)
C5 C4 C3 C2 42.4(3)
O3 C3 C2 C1 139.0(2)
C4 C3 C2 C1 -46.2(3)
C3 C2 C1 C10 52.6(3)
C22 C10 C1 C2 68.6(3)
C9 C10 C1 C2 -167.43(19)
C5 C10 C1 C2 -54.2(2)
C4 C5 C6 O6 10.3(3)
C10 C5 C6 O6 -123.7(2)
C4 C5 C6 C7 -171.93(18)
C10 C5 C6 C7 54.1(2)
C15 O7' C7 O7 84.3(2)
C15 O7' C7 C8 -32.9(2)
C15 O7' C7 C6 -155.27(17)
O6 C6 C7 O7 6.9(3)
C5 C6 C7 O7 -171.11(18)
O6 C6 C7 O7' -111.9(2)
C5 C6 C7 O7' 70.2(2)
O6 C6 C7 C8 132.2(2)
C5 C6 C7 C8 -45.8(3)
C7 O7' C15 O15 -162.23(19)
C7 O7' C15 C14 15.4(2)
O15 C15 C14 C8 -174.4(2)
O7' C15 C14 C8 8.3(2)
O15 C15 C14 C13 -43.5(3)
O7' C15 C14 C13 139.19(18)
C24 C13 C14 C15 100.2(2)
C12 C13 C14 C15 -137.82(19)
C16 C13 C14 C15 -23.1(3)
C24 C13 C14 C8 -135.8(2)
C12 C13 C14 C8 -13.8(2)
C16 C13 C14 C8 100.9(2)
O7 C7 C8 C21 38.3(2)
O7' C7 C8 C21 154.33(17)
C6 C7 C8 C21 -87.5(2)
O7 C7 C8 C14 -80.2(2)
O7' C7 C8 C14 35.82(18)
C6 C7 C8 C14 154.02(17)
O7 C7 C8 C9 167.55(17)
O7' C7 C8 C9 -76.4(2)
C6 C7 C8 C9 41.8(2)
C15 C14 C8 C7 -26.38(18)
C13 C14 C8 C7 -156.36(18)
C15 C14 C8 C21 -144.40(18)
C13 C14 C8 C21 85.6(2)
C15 C14 C8 C9 87.52(19)
C13 C14 C8 C9 -42.5(3)
C11 C9 C8 C7 174.00(18)
C10 C9 C8 C7 -53.5(2)
C11 C9 C8 C21 -59.5(2)
C10 C9 C8 C21 73.0(3)
C11 C9 C8 C14 66.1(2)
C10 C9 C8 C14 -161.41(18)
